data_4331886
loop_
_publ_author_name
'Chuchuryukin, Alexey V.'
'Chase, Preston A.'
'Mills, Allison M.'
'Lutz, Martin'
'Spek, Anthony L.'
'van Klink, Gerard P. M.'
'van Koten, Gerard'

_publ_section_title
;
 Hydroxy- and Mercaptopyridine Pincer Platinum and Palladium Complexes
 Generated by Silver-Free Halide Abstraction
;
_journal_issue 5
_journal_name_full 'Inorganic Chemistry'
_journal_page_first 2045
_journal_page_last 2054
_journal_paper_doi 10.1021/ic051773x
_journal_volume 45
_journal_year 2006
_chemical_formula_moiety 'C17 H23 N3 Pd S'
_chemical_formula_sum 'C17 H23 N3 Pd S'
_chemical_formula_weight 407.84
_chemical_name_systematic
; 
 ? 
;
_space_group_IT_number 2
_symmetry_cell_setting triclinic
_symmetry_space_group_name_Hall '-P 1'
_symmetry_space_group_name_H-M 'P -1'
_atom_sites_solution_hydrogens geom
_atom_sites_solution_primary heavy
_atom_sites_solution_secondary difmap
_audit_creation_method SHELXL-97
_cell_angle_alpha 114.50(3)
_cell_angle_beta 95.17(2)
_cell_angle_gamma 96.530(19)
_cell_formula_units_Z 2
_cell_length_a 9.308(3)
_cell_length_b 9.759(4)
_cell_length_c 10.5346(15)
_cell_measurement_reflns_used 48
_cell_measurement_temperature 150(2)
_cell_measurement_theta_max 16.87
_cell_measurement_theta_min 3.34
_cell_volume 855.1(5)
_computing_cell_refinement DirAX
_computing_data_collection 'Nonius COLLECT'
_computing_data_reduction EvalCCD
_computing_structure_refinement 'SHELXL-97 (Sheldrick, 1997)'
_computing_structure_solution 'DIRDIF-97 (Beurskens et al., 1997)'
_diffrn_ambient_temperature 150(2)
_diffrn_measured_fraction_theta_full 0.984
_diffrn_measured_fraction_theta_max 0.984
_diffrn_measurement_device_type 'Nonius KappaCCD'
_diffrn_radiation_monochromator graphite
_diffrn_radiation_source 'rotating anode'
_diffrn_radiation_type MoK\a
_diffrn_radiation_wavelength 0.71073
_diffrn_reflns_av_R_equivalents 0.0423
_diffrn_reflns_av_sigmaI/netI 0.0379
_diffrn_reflns_limit_h_max 0
_diffrn_reflns_limit_h_min -12
_diffrn_reflns_limit_k_max 12
_diffrn_reflns_limit_k_min -12
_diffrn_reflns_limit_l_max 13
_diffrn_reflns_limit_l_min -13
_diffrn_reflns_number 23600
_diffrn_reflns_theta_full 27.64
_diffrn_reflns_theta_max 27.64
_diffrn_reflns_theta_min 2.15
_exptl_absorpt_coefficient_mu 1.207
_exptl_absorpt_correction_type none
_exptl_crystal_colour colourless
_exptl_crystal_density_diffrn 1.584
_exptl_crystal_density_method 'not measured'
_exptl_crystal_description needle
_exptl_crystal_F_000 416
_exptl_crystal_size_max 0.30
_exptl_crystal_size_mid 0.06
_exptl_crystal_size_min 0.06
_refine_diff_density_max 0.822
_refine_diff_density_min -0.653
_refine_diff_density_rms 0.113
_refine_ls_extinction_method none
_refine_ls_goodness_of_fit_ref 1.114
_refine_ls_hydrogen_treatment constr
_refine_ls_matrix_type full
_refine_ls_number_parameters 204
_refine_ls_number_reflns 6900
_refine_ls_number_restraints 0
_refine_ls_restrained_S_all 1.114
_refine_ls_R_factor_all 0.0455
_refine_ls_R_factor_gt 0.0343
_refine_ls_shift/su_max 0.001
_refine_ls_shift/su_mean 0.000
_refine_ls_structure_factor_coef Fsqd
_refine_ls_weighting_details 'calc w=1/[\s^2^(Fo^2^)+(0.0358P)^2^+0.7212P] where P=(Fo^2^+2Fc^2^)/3'
_refine_ls_weighting_scheme calc
_refine_ls_wR_factor_gt 0.0805
_refine_ls_wR_factor_ref 0.0846
_reflns_number_gt 6007
_reflns_number_total 6900
_reflns_threshold_expression I>2\s(I)
_cod_data_source_file ic051773xsup1.cif
_cod_data_source_block s2920a
_cod_database_code 4331886

loop_
_symmetry_equiv_pos_as_xyz
'x, y, z'
'-x, -y, -z'

loop_
_atom_site_label
_atom_site_type_symbol
_atom_site_fract_x
_atom_site_fract_y
_atom_site_fract_z
_atom_site_U_iso_or_equiv
_atom_site_adp_type
_atom_site_occupancy
_atom_site_symmetry_multiplicity
_atom_site_calc_flag
_atom_site_refinement_flags
Pd1 Pd 0.19232(2) 0.22651(2) 0.38151(2) 0.01926(7) Uani 1 1 d .
S1 S 0.12332(8) -0.05223(8) 0.27259(8) 0.02781(15) Uani 1 1 d .
N1 N 0.0857(2) 0.2746(3) 0.2227(2) 0.0242(5) Uani 1 1 d .
N2 N 0.3122(2) 0.2536(2) 0.5727(2) 0.0209(4) Uani 1 1 d .
N3 N 0.4818(3) -0.2813(3) 0.0333(3) 0.0407(7) Uani 1 1 d .
C1 C 0.2385(3) 0.4467(3) 0.4736(3) 0.0204(5) Uani 1 1 d .
C2 C 0.1672(3) 0.5313(3) 0.4167(3) 0.0222(5) Uani 1 1 d .
C3 C 0.1999(3) 0.6889(3) 0.4823(3) 0.0258(6) Uani 1 1 d .
H3 H 0.1546 0.7486 0.4438 0.031 Uiso 1 1 calc R
C4 C 0.3009(3) 0.7586(3) 0.6061(3) 0.0272(6) Uani 1 1 d .
H4 H 0.3234 0.8669 0.6519 0.033 Uiso 1 1 calc R
C5 C 0.3696(3) 0.6743(3) 0.6644(3) 0.0253(6) Uani 1 1 d .
H5 H 0.4368 0.7245 0.7498 0.030 Uiso 1 1 calc R
C6 C 0.3391(3) 0.5163(3) 0.5968(3) 0.0217(5) Uani 1 1 d .
C7 C 0.0520(3) 0.4338(3) 0.2906(3) 0.0256(6) Uani 1 1 d .
H7A H -0.0454 0.4311 0.3211 0.031 Uiso 1 1 calc R
H7B H 0.0498 0.4785 0.2216 0.031 Uiso 1 1 calc R
C8 C -0.0518(3) 0.1689(3) 0.1444(3) 0.0317(6) Uani 1 1 d .
H8A H -0.1231 0.1777 0.2093 0.048 Uiso 1 1 calc R
H8B H -0.0322 0.0638 0.1028 0.048 Uiso 1 1 calc R
H8C H -0.0912 0.1949 0.0694 0.048 Uiso 1 1 calc R
C9 C 0.1905(3) 0.2674(4) 0.1224(3) 0.0329(7) Uani 1 1 d .
H9A H 0.2776 0.3450 0.1721 0.049 Uiso 1 1 calc R
H9B H 0.1440 0.2865 0.0454 0.049 Uiso 1 1 calc R
H9C H 0.2189 0.1660 0.0837 0.049 Uiso 1 1 calc R
C10 C 0.4104(3) 0.4069(3) 0.6381(3) 0.0231(5) Uani 1 1 d .
H10A H 0.5064 0.3970 0.6049 0.028 Uiso 1 1 calc R
H10B H 0.4265 0.4457 0.7422 0.028 Uiso 1 1 calc R
C11 C 0.4012(3) 0.1332(3) 0.5573(3) 0.0270(6) Uani 1 1 d .
H11A H 0.4713 0.1319 0.4930 0.041 Uiso 1 1 calc R
H11B H 0.3370 0.0338 0.5190 0.041 Uiso 1 1 calc R
H11C H 0.4542 0.1539 0.6498 0.041 Uiso 1 1 calc R
C12 C 0.2031(3) 0.2496(3) 0.6665(3) 0.0301(6) Uani 1 1 d .
H12A H 0.1484 0.3341 0.6838 0.045 Uiso 1 1 calc R
H12B H 0.2538 0.2596 0.7563 0.045 Uiso 1 1 calc R
H12C H 0.1353 0.1524 0.6210 0.045 Uiso 1 1 calc R
C13 C 0.2619(3) -0.1363(3) 0.1839(3) 0.0294(6) Uani 1 1 d .
C14 C 0.3830(3) -0.0556(3) 0.1607(3) 0.0307(6) Uani 1 1 d .
H14 H 0.3939 0.0524 0.1963 0.037 Uiso 1 1 calc R
C15 C 0.4890(4) -0.1329(3) 0.0851(3) 0.0319(7) Uani 1 1 d .
H15 H 0.5696 -0.0744 0.0710 0.038 Uiso 1 1 calc R
C16 C 0.3647(4) -0.3639(4) 0.0536(3) 0.0386(7) Uani 1 1 d .
H16 H 0.3575 -0.4717 0.0169 0.046 Uiso 1 1 calc R
C17 C 0.2572(4) -0.2960(3) 0.1253(3) 0.0367(7) Uani 1 1 d .
H17 H 0.1774 -0.3583 0.1359 0.044 Uiso 1 1 calc R

loop_
_atom_site_aniso_label
_atom_site_aniso_U_11
_atom_site_aniso_U_22
_atom_site_aniso_U_33
_atom_site_aniso_U_23
_atom_site_aniso_U_13
_atom_site_aniso_U_12
Pd1 0.01939(10) 0.01880(10) 0.02174(11) 0.00977(8) 0.00427(7) 0.00629(7)
S1 0.0271(4) 0.0212(3) 0.0354(4) 0.0117(3) 0.0086(3) 0.0036(3)
N1 0.0234(11) 0.0295(12) 0.0216(11) 0.0115(10) 0.0049(9) 0.0094(9)
N2 0.0215(11) 0.0237(11) 0.0240(11) 0.0147(9) 0.0058(9) 0.0093(9)
N3 0.0474(17) 0.0446(16) 0.0349(15) 0.0173(13) 0.0136(13) 0.0197(13)
C1 0.0222(13) 0.0213(12) 0.0220(13) 0.0117(11) 0.0065(10) 0.0079(10)
C2 0.0219(13) 0.0246(13) 0.0249(13) 0.0136(11) 0.0068(11) 0.0074(10)
C3 0.0304(14) 0.0238(14) 0.0309(15) 0.0161(12) 0.0111(12) 0.0120(11)
C4 0.0337(14) 0.0189(13) 0.0304(15) 0.0104(12) 0.0109(12) 0.0053(12)
C5 0.0278(14) 0.0240(14) 0.0216(13) 0.0078(11) 0.0042(11) 0.0023(11)
C6 0.0232(13) 0.0224(13) 0.0229(14) 0.0117(11) 0.0077(11) 0.0064(11)
C7 0.0293(14) 0.0280(14) 0.0267(14) 0.0160(12) 0.0065(12) 0.0137(12)
C8 0.0270(15) 0.0381(17) 0.0253(15) 0.0095(13) -0.0012(12) 0.0074(12)
C9 0.0350(16) 0.0434(18) 0.0278(15) 0.0192(14) 0.0116(13) 0.0152(14)
C10 0.0208(13) 0.0250(13) 0.0245(13) 0.0114(11) 0.0008(11) 0.0058(11)
C11 0.0275(14) 0.0277(14) 0.0335(15) 0.0183(12) 0.0048(12) 0.0141(11)
C12 0.0277(14) 0.0399(17) 0.0336(16) 0.0232(14) 0.0134(12) 0.0109(13)
C13 0.0352(16) 0.0283(15) 0.0255(14) 0.0126(12) 0.0010(12) 0.0064(12)
C14 0.0350(16) 0.0277(15) 0.0323(16) 0.0159(13) 0.0021(13) 0.0060(12)
C15 0.0453(18) 0.0315(16) 0.0225(14) 0.0150(12) 0.0038(13) 0.0079(13)
C16 0.051(2) 0.0359(17) 0.0283(16) 0.0115(14) 0.0081(14) 0.0145(15)
C17 0.0470(19) 0.0296(16) 0.0351(17) 0.0155(13) 0.0062(14) 0.0060(14)

loop_
_atom_type_symbol
_atom_type_description
_atom_type_scat_dispersion_real
_atom_type_scat_dispersion_imag
_atom_type_scat_source
C C 0.0033 0.0016 'International Tables Vol C Tables 4.2.6.8 and 6.1.1.4'
H H 0.0000 0.0000 'International Tables Vol C Tables 4.2.6.8 and 6.1.1.4'
N N 0.0061 0.0033 'International Tables Vol C Tables 4.2.6.8 and 6.1.1.4'
Pd Pd -0.9988 1.0072 'International Tables Vol C Tables 4.2.6.8 and 6.1.1.4'
S S 0.1246 0.1234 'International Tables Vol C Tables 4.2.6.8 and 6.1.1.4'

loop_
_geom_angle_atom_site_label_1
_geom_angle_atom_site_label_2
_geom_angle_atom_site_label_3
_geom_angle
C1 Pd1 N2 80.97(10)
C1 Pd1 N1 81.08(10)
N2 Pd1 N1 162.04(8)
C1 Pd1 S1 176.90(8)
N2 Pd1 S1 98.38(7)
N1 Pd1 S1 99.51(7)
C13 S1 Pd1 109.86(10)
C8 N1 C9 109.3(2)
C8 N1 C7 108.5(2)
C9 N1 C7 109.3(2)
C8 N1 Pd1 114.48(18)
C9 N1 Pd1 106.96(16)
C7 N1 Pd1 108.19(16)
C11 N2 C12 108.5(2)
C11 N2 C10 109.3(2)
C12 N2 C10 109.5(2)
C11 N2 Pd1 114.16(17)
C12 N2 Pd1 106.48(16)
C10 N2 Pd1 108.85(15)
C15 N3 C16 117.7(3)
C6 C1 C2 121.9(2)
C6 C1 Pd1 118.95(18)
C2 C1 Pd1 119.2(2)
C3 C2 C1 119.3(2)
C3 C2 C7 127.3(2)
C1 C2 C7 113.3(2)
C2 C3 C4 118.7(2)
C2 C3 H3 120.7
C4 C3 H3 120.7
C5 C4 C3 122.0(2)
C5 C4 H4 119.0
C3 C4 H4 119.0
C6 C5 C4 119.2(2)
C6 C5 H5 120.4
C4 C5 H5 120.4
C5 C6 C1 118.9(2)
C5 C6 C10 126.7(2)
C1 C6 C10 114.3(2)
N1 C7 C2 109.8(2)
N1 C7 H7A 109.7
C2 C7 H7A 109.7
N1 C7 H7B 109.7
C2 C7 H7B 109.7
H7A C7 H7B 108.2
N1 C8 H8A 109.5
N1 C8 H8B 109.5
H8A C8 H8B 109.5
N1 C8 H8C 109.5
H8A C8 H8C 109.5
H8B C8 H8C 109.5
N1 C9 H9A 109.5
N1 C9 H9B 109.5
H9A C9 H9B 109.5
N1 C9 H9C 109.5
H9A C9 H9C 109.5
H9B C9 H9C 109.5
N2 C10 C6 108.9(2)
N2 C10 H10A 109.9
C6 C10 H10A 109.9
N2 C10 H10B 109.9
C6 C10 H10B 109.9
H10A C10 H10B 108.3
N2 C11 H11A 109.5
N2 C11 H11B 109.5
H11A C11 H11B 109.5
N2 C11 H11C 109.5
H11A C11 H11C 109.5
H11B C11 H11C 109.5
N2 C12 H12A 109.5
N2 C12 H12B 109.5
H12A C12 H12B 109.5
N2 C12 H12C 109.5
H12A C12 H12C 109.5
H12B C12 H12C 109.5
C14 C13 C17 114.4(3)
C14 C13 S1 124.2(2)
C17 C13 S1 121.3(2)
C13 C14 C15 120.7(3)
C13 C14 H14 119.7
C15 C14 H14 119.7
N3 C15 C14 123.2(3)
N3 C15 H15 118.4
C14 C15 H15 118.4
N3 C16 C17 122.0(3)
N3 C16 H16 119.0
C17 C16 H16 119.0
C16 C17 C13 121.9(3)
C16 C17 H17 119.0
C13 C17 H17 119.0

loop_
_geom_bond_atom_site_label_1
_geom_bond_atom_site_label_2
_geom_bond_distance
Pd1 C1 1.931(3)
Pd1 N2 2.111(2)
Pd1 N1 2.112(2)
Pd1 S1 2.4516(13)
S1 C13 1.741(3)
N1 C8 1.479(4)
N1 C9 1.487(3)
N1 C7 1.502(3)
N2 C11 1.477(3)
N2 C12 1.487(3)
N2 C10 1.505(3)
N3 C15 1.310(4)
N3 C16 1.368(4)
C1 C6 1.389(4)
C1 C2 1.394(3)
C2 C3 1.383(4)
C2 C7 1.510(4)
C3 C4 1.394(4)
C3 H3 0.9500
C4 C5 1.390(4)
C4 H4 0.9500
C5 C6 1.385(4)
C5 H5 0.9500
C6 C10 1.505(3)
C7 H7A 0.9900
C7 H7B 0.9900
C8 H8A 0.9800
C8 H8B 0.9800
C8 H8C 0.9800
C9 H9A 0.9800
C9 H9B 0.9800
C9 H9C 0.9800
C10 H10A 0.9900
C10 H10B 0.9900
C11 H11A 0.9800
C11 H11B 0.9800
C11 H11C 0.9800
C12 H12A 0.9800
C12 H12B 0.9800
C12 H12C 0.9800
C13 C14 1.399(4)
C13 C17 1.412(4)
C14 C15 1.411(4)
C14 H14 0.9500
C15 H15 0.9500
C16 C17 1.372(4)
C16 H16 0.9500
C17 H17 0.9500

loop_
_geom_torsion_atom_site_label_1
_geom_torsion_atom_site_label_2
_geom_torsion_atom_site_label_3
_geom_torsion_atom_site_label_4
_geom_torsion
N2 Pd1 S1 C13 -86.07(12)
N1 Pd1 S1 C13 95.59(12)
C1 Pd1 N1 C8 -144.63(19)
N2 Pd1 N1 C8 -142.4(3)
S1 Pd1 N1 C8 32.28(18)
C1 Pd1 N1 C9 94.15(19)
N2 Pd1 N1 C9 96.4(3)
S1 Pd1 N1 C9 -88.94(18)
C1 Pd1 N1 C7 -23.48(17)
N2 Pd1 N1 C7 -21.2(4)
S1 Pd1 N1 C7 153.43(15)
C1 Pd1 N2 C11 -144.97(19)
N1 Pd1 N2 C11 -147.2(3)
S1 Pd1 N2 C11 38.09(17)
C1 Pd1 N2 C12 95.36(18)
N1 Pd1 N2 C12 93.1(3)
S1 Pd1 N2 C12 -81.57(16)
C1 Pd1 N2 C10 -22.62(16)
N1 Pd1 N2 C10 -24.9(4)
S1 Pd1 N2 C10 160.44(14)
N2 Pd1 C1 C6 10.49(19)
N1 Pd1 C1 C6 -170.2(2)
N2 Pd1 C1 C2 -167.9(2)
N1 Pd1 C1 C2 11.4(2)
C6 C1 C2 C3 1.7(4)
Pd1 C1 C2 C3 180.00(19)
C6 C1 C2 C7 -174.5(2)
Pd1 C1 C2 C7 3.8(3)
C1 C2 C3 C4 -1.7(4)
C7 C2 C3 C4 173.9(2)
C2 C3 C4 C5 0.3(4)
C3 C4 C5 C6 1.1(4)
C4 C5 C6 C1 -1.1(4)
C4 C5 C6 C10 175.3(2)
C2 C1 C6 C5 -0.2(4)
Pd1 C1 C6 C5 -178.55(19)
C2 C1 C6 C10 -177.1(2)
Pd1 C1 C6 C10 4.6(3)
C8 N1 C7 C2 155.8(2)
C9 N1 C7 C2 -85.1(3)
Pd1 N1 C7 C2 31.0(2)
C3 C2 C7 N1 160.3(2)
C1 C2 C7 N1 -23.8(3)
C11 N2 C10 C6 155.3(2)
C12 N2 C10 C6 -86.0(2)
Pd1 N2 C10 C6 30.0(2)
C5 C6 C10 N2 159.9(2)
C1 C6 C10 N2 -23.5(3)
Pd1 S1 C13 C14 -9.1(3)
Pd1 S1 C13 C17 172.8(2)
C17 C13 C14 C15 -0.3(4)
S1 C13 C14 C15 -178.6(2)
C16 N3 C15 C14 0.4(4)
C13 C14 C15 N3 -0.3(5)
C15 N3 C16 C17 0.0(5)
N3 C16 C17 C13 -0.7(5)
C14 C13 C17 C16 0.8(4)
S1 C13 C17 C16 179.1(2)
